data_7714253
loop_
_publ_author_name
'Reusser, Esaie'
'Albrecht, Martin'

_publ_section_title
;
 Electronically flexible PYA ligands for efficient palladium-catalyzed
 \a-arylation of ketones
;
_journal_name_full 'Dalton Transactions'
_journal_paper_doi 10.1039/D3DT03182A
_journal_year 2023
_chemical_formula_moiety 'C13 H13 Cl2 N3 O Pd'
_chemical_formula_sum 'C13 H13 Cl2 N3 O Pd'
_chemical_formula_weight 404.56
_space_group_IT_number 61
_space_group_name_Hall '-P 2ac 2ab'
_space_group_name_H-M_alt 'P b c a'
_symmetry_cell_setting orthorhombic
_symmetry_Int_Tables_number 61
_symmetry_space_group_name_Hall '-P 2ac 2ab'
_symmetry_space_group_name_H-M 'P b c a'
_atom_sites_solution_hydrogens geom
_atom_sites_solution_primary dual
_audit_update_record
;
2023-09-25 deposited with the CCDC.	2023-10-18 downloaded from the CCDC.
;
_cell_angle_alpha 90
_cell_angle_beta 90
_cell_angle_gamma 90
_cell_formula_units_Z 8
_cell_length_a 13.80951(16)
_cell_length_b 14.64287(17)
_cell_length_c 20.4888(2)
_cell_measurement_reflns_used 15953
_cell_measurement_temperature 173.01(10)
_cell_measurement_theta_max 79.359
_cell_measurement_theta_min 4.884
_cell_volume 4143.06(8)
_computing_cell_refinement 'CrysAlisPro 1.171.41.99a (Rigaku OD, 2021)'
_computing_data_collection 'CrysAlisPro 1.171.41.99a (Rigaku OD, 2021)'
_computing_data_reduction 'CrysAlisPro 1.171.41.99a (Rigaku OD, 2021)'
_computing_molecular_graphics 'Olex2 1.3 (Dolomanov et al., 2009)'
_computing_publication_material 'Olex2 1.3 (Dolomanov et al., 2009)'
_computing_structure_refinement 'SHELXL 2018/3 (Sheldrick, 2015)'
_computing_structure_solution 'SHELXT 2018/2 (Sheldrick, 2018)'
_diffrn_ambient_environment N~2~
_diffrn_ambient_temperature 173.01(10)
_diffrn_detector 'Hybrid Pixel Array Detector'
_diffrn_detector_area_resol_mean 10
_diffrn_detector_type HyPix
_diffrn_measured_fraction_theta_full 0.998
_diffrn_measured_fraction_theta_max 0.998
_diffrn_measurement_details
;
        List of Runs (angles in degrees, time in seconds):
  # Type    Start    End  Width  t~exp~   \w     \q     \k     \f   Frames
#--------------------------------------------------------------------------
  1  \w    -94.00 -10.00   0.50    0.50    --  -23.00 -49.00 120.00  168
  2  \w    -36.00  50.00   0.50    0.50    --  -23.00  49.00 -92.00  172
  3  \w     35.00 120.00   0.50    0.50    --   47.70  49.00 -92.00  170
  4  \w    -24.00  52.00   0.50    0.50    --   47.70 -49.00 120.00  152
  5  \w    100.00 177.00   0.50    1.80    --  113.25  49.00 -92.00  154
  6  \w     42.00  68.00   0.50    1.80    --  113.25 -61.00 120.00   52
  7  \w     42.00 102.00   0.50    1.80    --  113.25 -77.00   0.00  120
  8  \w     42.00 106.00   0.50    1.80    --  113.25 -94.00 -60.00  128
  9  \w    101.00 177.00   0.50    1.80    --  113.25  30.00   0.00  152
 10  \w     97.00 177.00   0.50    1.80    --  113.25  61.00-180.00  160
 11  \w     25.00 120.00   0.50    0.50    --   47.70  77.00  60.00  190
 12  \w    -24.00  70.00   0.50    0.50    --   47.70 -77.00 -60.00  188
 13  \w     33.00 120.00   0.50    0.50    --   47.70  57.00   0.00  174
 14  \w     25.00 120.00   0.50    0.50    --   47.70  77.00 150.00  190
 15  \w    100.00 177.00   0.50    1.80    --  113.25  15.00 120.00  154
 16  \w     91.00 177.00   0.50    1.80    --  113.25  77.00  30.00  172
 17  \w     42.00  68.00   0.50    1.80    --  113.25 -61.00-180.00   52
 18  \w     42.00 100.00   0.50    1.80    --  113.25 -94.00 120.00  116
;
_diffrn_measurement_device 'four-circle diffractometer'
_diffrn_measurement_device_type 'XtaLAB Synergy, Dualflex, HyPix'
_diffrn_measurement_method '\w scans'
_diffrn_orient_matrix_type 'CrysAlisPro convention (1999,Acta A55,543-557)'
_diffrn_orient_matrix_UB_11 0.0019842
_diffrn_orient_matrix_UB_12 -0.0852187
_diffrn_orient_matrix_UB_13 0.0440636
_diffrn_orient_matrix_UB_21 0.1093221
_diffrn_orient_matrix_UB_22 0.0136015
_diffrn_orient_matrix_UB_23 0.0111378
_diffrn_orient_matrix_UB_31 -0.0217938
_diffrn_orient_matrix_UB_32 0.0601897
_diffrn_orient_matrix_UB_33 0.0599516
_diffrn_radiation_monochromator mirror
_diffrn_radiation_probe x-ray
_diffrn_radiation_type 'Cu K\a'
_diffrn_radiation_wavelength 1.54184
_diffrn_reflns_av_R_equivalents 0.0572
_diffrn_reflns_av_unetI/netI 0.0506
_diffrn_reflns_Laue_measured_fraction_full 0.998
_diffrn_reflns_Laue_measured_fraction_max 0.998
_diffrn_reflns_limit_h_max 16
_diffrn_reflns_limit_h_min -16
_diffrn_reflns_limit_k_max 17
_diffrn_reflns_limit_k_min -17
_diffrn_reflns_limit_l_max 24
_diffrn_reflns_limit_l_min -22
_diffrn_reflns_number 30476
_diffrn_reflns_point_group_measured_fraction_full 0.998
_diffrn_reflns_point_group_measured_fraction_max 0.998
_diffrn_reflns_theta_full 67.684
_diffrn_reflns_theta_max 68.076
_diffrn_reflns_theta_min 4.903
_diffrn_source 'micro-focus sealed X-ray tube'
_diffrn_source_type 'PhotonJet (Cu) X-ray Source'
_exptl_absorpt_coefficient_mu 9.593
_exptl_absorpt_correction_T_max 1
_exptl_absorpt_correction_T_min 0.29594
_exptl_absorpt_correction_type multi-scan
_exptl_absorpt_process_details
;
        CrysAlisPro 1.171.41.99a (Rigaku Oxford Diffraction, 2021)
        Empirical absorption correction using spherical harmonics,
        implemented in SCALE3 ABSPACK scaling algorithm.
;
_exptl_crystal_colour yellow
_exptl_crystal_density_diffrn 1.297
_exptl_crystal_description plate
_exptl_crystal_F_000 1600
_exptl_crystal_size_max 0.254
_exptl_crystal_size_mid 0.091
_exptl_crystal_size_min 0.059
_refine_diff_density_max 1.334
_refine_diff_density_min -0.773
_refine_diff_density_rms 0.104
_refine_ls_extinction_method none
_refine_ls_goodness_of_fit_ref 1.095
_refine_ls_hydrogen_treatment constr
_refine_ls_matrix_type full
_refine_ls_number_parameters 183
_refine_ls_number_reflns 3774
_refine_ls_number_restraints 0
_refine_ls_restrained_S_all 1.095
_refine_ls_R_factor_all 0.0425
_refine_ls_R_factor_gt 0.0394
_refine_ls_shift/su_max 0.001
_refine_ls_shift/su_mean 0
_refine_ls_structure_factor_coef Fsqd
_refine_ls_weighting_details 'w=1/[\s^2^(Fo^2^)+(0.0804P)^2^+2.0787P] where P=(Fo^2^+2Fc^2^)/3'
_refine_ls_weighting_scheme calc
_refine_ls_wR_factor_gt 0.1222
_refine_ls_wR_factor_ref 0.125
_reflns_Friedel_coverage 0
_reflns_number_gt 3309
_reflns_number_total 3774
_reflns_threshold_expression 'I > 2\s(I)'
_cod_data_source_file d3dt03182a2.cif
_cod_data_source_block 21MA078_ER-0186
_cod_database_code 7714253
_shelx_estimated_absorpt_t_min 0.194
_shelx_estimated_absorpt_t_max 0.601
_oxdiff_exptl_absorpt_empirical_details
;
        Empirical correction (ABSPACK) includes:
        - Absorption correction using spherical harmonics
        - Frame scaling
;
_oxdiff_exptl_absorpt_empirical_full_max 2.712
_oxdiff_exptl_absorpt_empirical_full_min 0.535
_shelx_shelxl_version_number 2018/3
_olex2_refinement_description
;
        1. Fixed Uiso
 At 1.2 times of:
  All C(H) groups
 At 1.5 times of:
  All C(H,H,H) groups
        2.a Aromatic/amide H refined with riding coordinates:
 C1(H1), C4(H4), C11(H11), C2(H2), C9(H9), C10(H10), C3(H3)
        2.b Idealised Me refined as rotating group:
 C13(H13A,H13B,H13C), C12(H12A,H12B,H12C)
;
_smtbx_masks_void_probe_radius 1.2
_smtbx_masks_void_truncation_radius 1.2

loop_
_symmetry_equiv_pos_as_xyz
'x, y, z'
'-x+1/2, -y, z+1/2'
'-x, y+1/2, -z+1/2'
'x+1/2, -y+1/2, -z'
'-x, -y, -z'
'x-1/2, y, -z-1/2'
'x, -y-1/2, z-1/2'
'-x-1/2, y-1/2, z'

loop_
_atom_site_label
_atom_site_type_symbol
_atom_site_fract_x
_atom_site_fract_y
_atom_site_fract_z
_atom_site_U_iso_or_equiv
_atom_site_adp_type
_atom_site_occupancy
_atom_site_site_symmetry_order
_atom_site_calc_flag
_atom_site_refinement_flags_posn
_atom_site_refinement_flags_adp
_atom_site_refinement_flags_occupancy
_atom_site_disorder_assembly
_atom_site_disorder_group
Pd1 Pd 0.56172(2) 0.24900(2) 0.36555(2) 0.03250(14) Uani 1 1 d . . . . .
Cl1 Cl 0.70115(6) 0.16300(6) 0.37056(4) 0.0433(2) Uani 1 1 d . . . . .
Cl2 Cl 0.57011(6) 0.25802(6) 0.25394(5) 0.0474(3) Uani 1 1 d . . . . .
N2 N 0.43813(18) 0.32084(18) 0.36905(12) 0.0362(6) Uani 1 1 d . . . . .
N1 N 0.5378(2) 0.24712(14) 0.46248(15) 0.0348(6) Uani 1 1 d . . . . .
O1 O 0.31158(17) 0.35501(18) 0.43665(12) 0.0564(6) Uani 1 1 d . . . . .
N3 N 0.3370(2) 0.31836(18) 0.27623(13) 0.0436(6) Uani 1 1 d . . . . .
C5 C 0.4517(2) 0.2847(2) 0.48051(15) 0.0388(7) Uani 1 1 d . . . . .
C7 C 0.3963(2) 0.3655(2) 0.31590(15) 0.0390(7) Uani 1 1 d . . . . .
C1 C 0.5962(2) 0.2132(2) 0.50937(15) 0.0402(7) Uani 1 1 d . . . . .
H1 H 0.656268 0.186626 0.497174 0.048 Uiso 1 1 calc R U . . .
C6 C 0.3922(2) 0.3238(2) 0.42662(15) 0.0402(7) Uani 1 1 d . . . . .
C4 C 0.4232(3) 0.2881(2) 0.54470(17) 0.0474(8) Uani 1 1 d . . . . .
H4 H 0.36261 0.314165 0.556217 0.057 Uiso 1 1 calc R U . . .
C11 C 0.2974(3) 0.3567(2) 0.22231(18) 0.0524(8) Uani 1 1 d . . . . .
H11 H 0.257507 0.321304 0.194272 0.063 Uiso 1 1 calc R U . . .
C2 C 0.5713(3) 0.2161(2) 0.57428(17) 0.0469(8) Uani 1 1 d . . . . .
H2 H 0.614288 0.192624 0.606367 0.056 Uiso 1 1 calc R U . . .
C8 C 0.4164(3) 0.4574(2) 0.30261(17) 0.0497(8) Uani 1 1 d . . . . .
C9 C 0.3737(3) 0.4963(2) 0.24885(19) 0.0551(9) Uani 1 1 d . . . . .
H9 H 0.385091 0.55901 0.239603 0.066 Uiso 1 1 calc R U . . .
C13 C 0.3172(3) 0.2213(2) 0.2905(2) 0.0526(9) Uani 1 1 d . . . . .
H13A H 0.377637 0.186454 0.28806 0.079 Uiso 1 1 calc R U . . .
H13B H 0.270979 0.197303 0.258516 0.079 Uiso 1 1 calc R U . . .
H13C H 0.289746 0.215784 0.334452 0.079 Uiso 1 1 calc R U . . .
C10 C 0.3152(3) 0.4465(2) 0.20831(18) 0.0548(9) Uani 1 1 d . . . . .
H10 H 0.287152 0.474098 0.170828 0.066 Uiso 1 1 calc R U . . .
C3 C 0.4839(3) 0.2531(2) 0.59258(19) 0.0509(9) Uani 1 1 d . . . . .
H3 H 0.465303 0.254689 0.637213 0.061 Uiso 1 1 calc R U . . .
C12 C 0.4832(4) 0.5092(3) 0.3458(2) 0.0799(15) Uani 1 1 d . . . . .
H12A H 0.45909 0.507171 0.390765 0.12 Uiso 1 1 calc R U . . .
H12B H 0.486766 0.57278 0.331148 0.12 Uiso 1 1 calc R U . . .
H12C H 0.54785 0.481655 0.343975 0.12 Uiso 1 1 calc R U . . .

loop_
_atom_site_aniso_label
_atom_site_aniso_U_11
_atom_site_aniso_U_22
_atom_site_aniso_U_33
_atom_site_aniso_U_23
_atom_site_aniso_U_13
_atom_site_aniso_U_12
Pd1 0.0386(2) 0.0320(2) 0.0270(2) -0.00083(7) -0.00072(8) -0.00015(7)
Cl1 0.0440(4) 0.0458(4) 0.0399(4) -0.0080(3) -0.0039(3) 0.0066(3)
Cl2 0.0515(5) 0.0640(6) 0.0268(5) -0.0005(3) 0.0007(3) 0.0048(3)
N2 0.0408(15) 0.0355(15) 0.0323(14) 0.0038(10) -0.0017(10) 0.0022(10)
N1 0.0414(14) 0.0325(14) 0.0305(16) -0.0006(9) -0.0004(13) -0.0024(9)
O1 0.0515(14) 0.0701(16) 0.0475(14) 0.0080(12) 0.0070(11) 0.0174(12)
N3 0.0449(14) 0.0424(14) 0.0435(15) 0.0092(12) -0.0051(12) -0.0026(11)
C5 0.0468(16) 0.0373(16) 0.0323(16) -0.0015(14) 0.0010(13) -0.0039(13)
C7 0.0411(16) 0.0402(16) 0.0358(16) 0.0029(13) 0.0014(12) 0.0053(12)
C1 0.0529(18) 0.0314(16) 0.0362(16) 0.0019(13) -0.0043(14) -0.0005(13)
C6 0.0449(17) 0.0382(16) 0.0374(16) -0.0001(13) 0.0029(13) 0.0023(12)
C4 0.0563(19) 0.047(2) 0.0391(18) 0.0021(15) 0.0093(15) 0.0049(15)
C11 0.0546(19) 0.053(2) 0.049(2) 0.0117(16) -0.0141(16) -0.0048(16)
C2 0.065(2) 0.0412(18) 0.0344(17) 0.0035(16) -0.0066(15) -0.0025(15)
C8 0.068(2) 0.0348(16) 0.0462(19) 0.0022(14) -0.0040(17) 0.0001(15)
C9 0.072(2) 0.0372(17) 0.056(2) 0.0113(16) -0.0031(18) 0.0023(15)
C13 0.058(2) 0.0428(18) 0.057(2) 0.0136(17) -0.0135(17) -0.0110(16)
C10 0.064(2) 0.053(2) 0.047(2) 0.0198(16) -0.0126(17) -0.0013(16)
C3 0.068(3) 0.056(2) 0.0288(19) 0.0002(12) 0.0020(19) -0.0062(15)
C12 0.130(4) 0.0358(19) 0.073(3) 0.0029(19) -0.032(3) -0.014(2)

loop_
_atom_type_symbol
_atom_type_description
_atom_type_scat_dispersion_real
_atom_type_scat_dispersion_imag
_atom_type_scat_source
C C 0.0181 0.0091 'International Tables Vol C Tables 4.2.6.8 and 6.1.1.4'
H H 0 0 'International Tables Vol C Tables 4.2.6.8 and 6.1.1.4'
Cl Cl 0.3639 0.7018 'International Tables Vol C Tables 4.2.6.8 and 6.1.1.4'
N N 0.0311 0.018 'International Tables Vol C Tables 4.2.6.8 and 6.1.1.4'
O O 0.0492 0.0322 'International Tables Vol C Tables 4.2.6.8 and 6.1.1.4'
Pd Pd 0.1215 3.9337 'International Tables Vol C Tables 4.2.6.8 and 6.1.1.4'

loop_
_exptl_crystal_face_index_h
_exptl_crystal_face_index_k
_exptl_crystal_face_index_l
_exptl_crystal_face_perp_dist
0 1 0 0.1311
0 1 -1 0.0923
0 -1 1 0.1089
0 0 1 0.055
0 0 -1 0.0356
6 -6 6 0.0856
-7 6 0 0.1019
7 -6 0 0.0763
-6 6 6 0.1065
-7 0 -8 0.052
7 0 8 0.0426
-9 0 0 0.0358
9 0 -1 0.0216
-6 -6 -6 0.0876
6 6 6 0.1009
-8 0 7 0.0447
-7 -6 1 0.0875
7 6 0 0.0936
-6 -6 6 0.0817
0 8 8 0.1234
0 -8 -8 0.0977

loop_
_geom_angle_atom_site_label_1
_geom_angle_atom_site_label_2
_geom_angle_atom_site_label_3
_geom_angle
_geom_angle_site_symmetry_1
_geom_angle_site_symmetry_3
_geom_angle_publ_flag
Cl2 Pd1 Cl1 91.94(3) . . ?
N2 Pd1 Cl1 175.14(8) . . ?
N2 Pd1 Cl2 92.78(7) . . ?
N2 Pd1 N1 80.36(11) . . ?
N1 Pd1 Cl1 94.90(8) . . ?
N1 Pd1 Cl2 173.01(9) . . ?
C7 N2 Pd1 124.7(2) . . ?
C6 N2 Pd1 116.8(2) . . ?
C6 N2 C7 118.4(3) . . ?
C5 N1 Pd1 113.9(2) . . ?
C1 N1 Pd1 127.6(2) . . ?
C1 N1 C5 118.5(3) . . ?
C7 N3 C11 121.7(3) . . ?
C7 N3 C13 119.2(3) . . ?
C11 N3 C13 119.1(3) . . ?
N1 C5 C6 115.8(3) . . ?
N1 C5 C4 121.6(3) . . ?
C4 C5 C6 122.5(3) . . ?
N2 C7 C8 121.3(3) . . ?
N3 C7 N2 118.9(3) . . ?
N3 C7 C8 119.8(3) . . ?
N1 C1 H1 119 . . ?
N1 C1 C2 121.9(3) . . ?
C2 C1 H1 119 . . ?
N2 C6 C5 112.2(3) . . ?
O1 C6 N2 126.3(3) . . ?
O1 C6 C5 121.5(3) . . ?
C5 C4 H4 120.3 . . ?
C5 C4 C3 119.4(3) . . ?
C3 C4 H4 120.3 . . ?
N3 C11 H11 120.1 . . ?
N3 C11 C10 119.8(3) . . ?
C10 C11 H11 120.1 . . ?
C1 C2 H2 120.2 . . ?
C1 C2 C3 119.7(3) . . ?
C3 C2 H2 120.2 . . ?
C7 C8 C12 119.8(3) . . ?
C9 C8 C7 118.1(3) . . ?
C9 C8 C12 122.1(3) . . ?
C8 C9 H9 119.4 . . ?
C10 C9 C8 121.2(3) . . ?
C10 C9 H9 119.4 . . ?
N3 C13 H13A 109.5 . . ?
N3 C13 H13B 109.5 . . ?
N3 C13 H13C 109.5 . . ?
H13A C13 H13B 109.5 . . ?
H13A C13 H13C 109.5 . . ?
H13B C13 H13C 109.5 . . ?
C11 C10 C9 119.4(3) . . ?
C11 C10 H10 120.3 . . ?
C9 C10 H10 120.3 . . ?
C4 C3 H3 120.6 . . ?
C2 C3 C4 118.8(4) . . ?
C2 C3 H3 120.6 . . ?
C8 C12 H12A 109.5 . . ?
C8 C12 H12B 109.5 . . ?
C8 C12 H12C 109.5 . . ?
H12A C12 H12B 109.5 . . ?
H12A C12 H12C 109.5 . . ?
H12B C12 H12C 109.5 . . ?

loop_
_geom_bond_atom_site_label_1
_geom_bond_atom_site_label_2
_geom_bond_distance
_geom_bond_site_symmetry_2
_geom_bond_publ_flag
Pd1 Cl1 2.3029(8) . ?
Pd1 Cl2 2.2935(11) . ?
Pd1 N2 2.006(3) . ?
Pd1 N1 2.013(3) . ?
N2 C7 1.396(4) . ?
N2 C6 1.340(4) . ?
N1 C5 1.362(4) . ?
N1 C1 1.348(4) . ?
O1 C6 1.221(4) . ?
N3 C7 1.344(4) . ?
N3 C11 1.354(4) . ?
N3 C13 1.476(4) . ?
C5 C6 1.490(4) . ?
C5 C4 1.374(4) . ?
C7 C8 1.401(4) . ?
C1 H1 0.95 . ?
C1 C2 1.374(5) . ?
C4 H4 0.95 . ?
C4 C3 1.388(5) . ?
C11 H11 0.95 . ?
C11 C10 1.369(5) . ?
C2 H2 0.95 . ?
C2 C3 1.376(6) . ?
C8 C9 1.373(5) . ?
C8 C12 1.487(5) . ?
C9 H9 0.95 . ?
C9 C10 1.370(5) . ?
C13 H13A 0.98 . ?
C13 H13B 0.98 . ?
C13 H13C 0.98 . ?
C10 H10 0.95 . ?
C3 H3 0.95 . ?
C12 H12A 0.98 . ?
C12 H12B 0.98 . ?
C12 H12C 0.98 . ?

loop_
_geom_hbond_atom_site_label_D
_geom_hbond_atom_site_label_H
_geom_hbond_atom_site_label_A
_geom_hbond_distance_DH
_geom_hbond_distance_HA
_geom_hbond_distance_DA
_geom_hbond_angle_DHA
_geom_hbond_site_symmetry_A
_geom_hbond_publ_flag
C1 H1 Cl1 0.95 2.69 3.276(3) 120.5 . yes
C4 H4 Cl1 0.95 2.71 3.596(3) 155.9 4_456 yes
C11 H11 Cl1 0.95 2.78 3.665(4) 154.9 6_556 yes

loop_
_geom_torsion_atom_site_label_1
_geom_torsion_atom_site_label_2
_geom_torsion_atom_site_label_3
_geom_torsion_atom_site_label_4
_geom_torsion
_geom_torsion_site_symmetry_1
_geom_torsion_site_symmetry_2
_geom_torsion_site_symmetry_3
_geom_torsion_site_symmetry_4
_geom_torsion_publ_flag
Pd1 N2 C7 N3 86.2(3) . . . . ?
Pd1 N2 C7 C8 -92.6(3) . . . . ?
Pd1 N2 C6 O1 -171.3(3) . . . . ?
Pd1 N2 C6 C5 9.5(3) . . . . ?
Pd1 N1 C5 C6 -2.3(3) . . . . ?
Pd1 N1 C5 C4 179.2(3) . . . . ?
Pd1 N1 C1 C2 -179.9(2) . . . . ?
N2 C7 C8 C9 179.0(3) . . . . ?
N2 C7 C8 C12 -0.2(6) . . . . ?
N1 C5 C6 N2 -4.6(4) . . . . ?
N1 C5 C6 O1 176.2(3) . . . . ?
N1 C5 C4 C3 0.5(5) . . . . ?
N1 C1 C2 C3 1.0(5) . . . . ?
N3 C7 C8 C9 0.2(5) . . . . ?
N3 C7 C8 C12 -179.0(4) . . . . ?
N3 C11 C10 C9 0.7(6) . . . . ?
C5 N1 C1 C2 -0.3(4) . . . . ?
C5 C4 C3 C2 0.2(5) . . . . ?
C7 N2 C6 O1 7.2(5) . . . . ?
C7 N2 C6 C5 -171.9(3) . . . . ?
C7 N3 C11 C10 -2.1(5) . . . . ?
C7 C8 C9 C10 -1.6(6) . . . . ?
C1 N1 C5 C6 178.0(3) . . . . ?
C1 N1 C5 C4 -0.5(4) . . . . ?
C1 C2 C3 C4 -1.0(5) . . . . ?
C6 N2 C7 N3 -92.2(4) . . . . ?
C6 N2 C7 C8 89.0(4) . . . . ?
C6 C5 C4 C3 -177.8(3) . . . . ?
C4 C5 C6 N2 173.9(3) . . . . ?
C4 C5 C6 O1 -5.3(5) . . . . ?
C11 N3 C7 N2 -177.1(3) . . . . ?
C11 N3 C7 C8 1.7(5) . . . . ?
C8 C9 C10 C11 1.2(6) . . . . ?
C13 N3 C7 N2 0.7(4) . . . . ?
C13 N3 C7 C8 179.5(3) . . . . ?
C13 N3 C11 C10 -179.9(3) . . . . ?
C12 C8 C9 C10 177.6(4) . . . . ?

loop_
_exptl_oxdiff_crystal_face_indexfrac_h
_exptl_oxdiff_crystal_face_indexfrac_k
_exptl_oxdiff_crystal_face_indexfrac_l
_exptl_oxdiff_crystal_face_x
_exptl_oxdiff_crystal_face_y
_exptl_oxdiff_crystal_face_z
-0.0008 0.9997 0.0001 -0.0852 0.0135 0.0602
-0.0004 0.9999 -0.9991 -0.1292 0.0024 0.0003
0.0004 -0.9999 0.9991 0.1292 -0.0024 -0.0003
-0.0004 -0.0003 0.9992 0.044 0.0111 0.0599
0.0004 0.0003 -0.9992 -0.044 -0.0111 -0.0599
5.6526 -6.0278 5.9666 0.7878 0.6024 -0.1283
-6.6775 6.3491 -0.059 -0.5569 -0.6443 0.5241
6.6597 -6.3701 -0.0443 0.5541 0.6409 -0.5312
-5.7665 6.0175 5.7296 -0.2718 -0.4847 0.8314
-7.3536 0.177 -7.609 -0.365 -0.8862 -0.2853
7.2723 -0.0612 7.7819 0.3625 0.8809 0.3044
-8.9612 -0.2646 0.4213 0.0233 -0.9786 0.2046
8.958 0.155 -0.627 -0.0231 0.9744 -0.2235
-5.9935 -5.9997 -6.0061 0.2347 -0.8037 -0.5906
5.9935 5.9997 6.0061 -0.2347 0.8037 0.5906
-8.0048 -0.006 6.9802 0.2922 -0.7974 0.5926
-6.9969 -6.002 0.9864 0.5411 -0.8356 -0.1496
6.9964 6.0017 0.0127 -0.497 0.8466 0.2095
-5.9989 -6.0028 5.9841 0.7633 -0.6708 0.1282
-0.0103 7.9953 7.9941 -0.3291 0.1967 0.9607
0.0103 -7.9953 -7.9941 0.3291 -0.1967 -0.9607

loop_
_smtbx_masks_void_nr
_smtbx_masks_void_average_x
_smtbx_masks_void_average_y
_smtbx_masks_void_average_z
_smtbx_masks_void_volume
_smtbx_masks_void_count_electrons
_smtbx_masks_void_content
1 0.210 0.000 0.000 365.4 63.0 ?
2 -0.291 0.000 0.500 365.4 63.0 ?
3 -0.162 0.500 0.500 365.4 63.0 ?
4 -0.437 0.500 0.000 365.4 63.0 ?
